data_4062796
loop_
_publ_author_name
'Krug, Christopher'
'Hartwig, John F.'

_publ_section_title
;
 Reactions of an Arylrhodium Complex with Aldehydes, Imines, Ketones,
 and Alkynones. New Classes of Insertion Reactions
;
_journal_coden_ASTM ORGND7
_journal_issue 20
_journal_name_full Organometallics
_journal_page_first 4594
_journal_page_last 4607
_journal_paper_doi 10.1021/om0496582
_journal_volume 23
_journal_year 2004
_chemical_formula_sum 'C50 H53 O2 P2 Rh'
_chemical_formula_weight 850.77
_space_group_IT_number 15
_symmetry_cell_setting monoclinic
_symmetry_space_group_name_Hall '-I 2ya'
_symmetry_space_group_name_H-M 'I 1 2/a 1'
_cell_angle_alpha 90.00
_cell_angle_beta 97.01(3)
_cell_angle_gamma 90.00
_cell_formula_units_Z 8
_cell_length_a 20.919(4)
_cell_length_b 10.106(2)
_cell_length_c 40.156(8)
_cell_measurement_temperature 173(2)
_cell_volume 8426(3)
_diffrn_ambient_temperature 173(2)
_exptl_crystal_density_diffrn 1.341
_cod_depositor_comments
;
The following automatic conversions were performed:
'_symmetry_cell_setting' value 'Monoclinic' changed to 'monoclinic'
according to '/home/saulius/struct/CIF-dictionaries/cif_core.dic'
dictionary named 'cif_core.dic' version 2.4.1 from 2010-06-29.

Automatic conversion script
Id: cif_fix_enum 1527 2010-12-29 10:47:43Z saulius 

 Updated bibliographic information.

 Antanas Vaitkus,
 2019-10-02
;
_cod_original_sg_symbol_H-M 'I 2/a'
_cod_database_code 4062796

loop_
_symmetry_equiv_pos_as_xyz
'x, y, z'
'-x+1/2, y, -z'
'x+1/2, y+1/2, z+1/2'
'-x+1, y+1/2, -z+1/2'
'-x, -y, -z'
'x-1/2, -y, z'
'-x+1/2, -y+1/2, -z+1/2'
'x, -y+1/2, z+1/2'

loop_
_atom_site_label
_atom_site_type_symbol
_atom_site_fract_x
_atom_site_fract_y
_atom_site_fract_z
_atom_site_U_iso_or_equiv
_atom_site_adp_type
_atom_site_occupancy
_atom_site_symmetry_multiplicity
_atom_site_calc_flag
_atom_site_refinement_flags
_atom_site_disorder_assembly
_atom_site_disorder_group
Rh1 Rh 0.274683(11) 0.71320(2) 0.099226(6) 0.02535(8) Uani 1 1 d . . .
P1 P 0.19370(4) 0.78205(8) 0.12862(2) 0.02835(18) Uani 1 1 d . . .
P2 P 0.30200(4) 0.93383(8) 0.09820(2) 0.02735(18) Uani 1 1 d . . .
O1 O 0.35858(10) 0.6363(2) 0.13550(5) 0.0314(5) Uiso 1 1 d . . .
C1 C 0.19558(15) 0.7244(3) 0.17192(8) 0.0319(7) Uani 1 1 d . . .
C2 C 0.24122(15) 0.6313(3) 0.18451(8) 0.0337(7) Uani 1 1 d . . .
H2A H 0.2719 0.5994 0.1709 0.040 Uiso 1 1 calc R . .
C3 C 0.24164(18) 0.5854(4) 0.21700(8) 0.0424(8) Uani 1 1 d . . .
H3A H 0.2726 0.5213 0.2256 0.051 Uiso 1 1 calc R . .
C4 C 0.19721(18) 0.6324(4) 0.23707(9) 0.0446(9) Uani 1 1 d . . .
H4A H 0.1978 0.6004 0.2593 0.053 Uiso 1 1 calc R . .
C5 C 0.15258(19) 0.7248(4) 0.22489(9) 0.0465(9) Uani 1 1 d . . .
H5A H 0.1225 0.7573 0.2388 0.056 Uiso 1 1 calc R . .
C6 C 0.15124(17) 0.7708(3) 0.19242(9) 0.0393(8) Uani 1 1 d . . .
H6A H 0.1199 0.8344 0.1840 0.047 Uiso 1 1 calc R . .
C7 C 0.10962(15) 0.7557(3) 0.11178(8) 0.0305(7) Uani 1 1 d . . .
C8 C 0.07643(16) 0.6464(3) 0.12207(9) 0.0384(8) Uani 1 1 d . . .
H8A H 0.0962 0.5916 0.1396 0.046 Uiso 1 1 calc R . .
C9 C 0.01511(17) 0.6167(4) 0.10708(10) 0.0488(10) Uani 1 1 d . . .
H9A H -0.0071 0.5423 0.1144 0.059 Uiso 1 1 calc R . .
C10 C -0.01387(18) 0.6953(4) 0.08143(11) 0.0533(11) Uani 1 1 d . . .
H10A H -0.0556 0.6733 0.0708 0.064 Uiso 1 1 calc R . .
C11 C 0.01754(18) 0.8057(4) 0.07115(10) 0.0482(10) Uani 1 1 d . . .
H11A H -0.0027 0.8609 0.0538 0.058 Uiso 1 1 calc R . .
C12 C 0.07930(15) 0.8350(3) 0.08663(8) 0.0370(8) Uani 1 1 d . . .
H12A H 0.1009 0.9110 0.0797 0.044 Uiso 1 1 calc R . .
C13 C 0.19823(15) 0.9637(3) 0.13335(8) 0.0329(7) Uani 1 1 d . . .
H13A H 0.1542 0.9995 0.1336 0.040 Uiso 1 1 calc R . .
H13B H 0.2235 0.9856 0.1551 0.040 Uiso 1 1 calc R . .
C14 C 0.22933(14) 1.0292(3) 0.10516(8) 0.0324(7) Uani 1 1 d . . .
H14A H 0.2413 1.1215 0.1113 0.039 Uiso 1 1 calc R . .
H14B H 0.1986 1.0307 0.0844 0.039 Uiso 1 1 calc R . .
C15 C 0.32624(14) 1.0129(3) 0.06063(8) 0.0298(7) Uani 1 1 d . . .
C16 C 0.31486(16) 1.1457(3) 0.05300(9) 0.0405(8) Uani 1 1 d . . .
H16A H 0.2943 1.1995 0.0679 0.049 Uiso 1 1 calc R . .
C17 C 0.33280(19) 1.2004(4) 0.02429(10) 0.0504(10) Uani 1 1 d . . .
H17A H 0.3245 1.2912 0.0194 0.060 Uiso 1 1 calc R . .
C18 C 0.3630(2) 1.1231(4) 0.00247(9) 0.0545(10) Uani 1 1 d . . .
H18A H 0.3751 1.1606 -0.0175 0.065 Uiso 1 1 calc R . .
C19 C 0.3755(2) 0.9909(4) 0.00974(9) 0.0551(11) Uani 1 1 d . . .
H19A H 0.3969 0.9380 -0.0050 0.066 Uiso 1 1 calc R . .
C20 C 0.35659(17) 0.9368(4) 0.03854(8) 0.0427(9) Uani 1 1 d . . .
H20A H 0.3645 0.8457 0.0433 0.051 Uiso 1 1 calc R . .
C21 C 0.36237(14) 0.9852(3) 0.13254(8) 0.0294(7) Uani 1 1 d . . .
C22 C 0.41125(15) 1.0740(3) 0.12823(8) 0.0362(8) Uani 1 1 d . . .
H22A H 0.4126 1.1141 0.1069 0.043 Uiso 1 1 calc R . .
C23 C 0.45817(16) 1.1052(4) 0.15448(9) 0.0426(9) Uani 1 1 d . . .
H23A H 0.4917 1.1650 0.1510 0.051 Uiso 1 1 calc R . .
C24 C 0.45603(17) 1.0489(4) 0.18580(9) 0.0457(9) Uani 1 1 d . . .
H24A H 0.4874 1.0718 0.2040 0.055 Uiso 1 1 calc R . .
C25 C 0.40821(17) 0.9597(4) 0.19039(8) 0.0406(8) Uani 1 1 d . . .
H25A H 0.4072 0.9201 0.2118 0.049 Uiso 1 1 calc R . .
C26 C 0.36189(16) 0.9274(3) 0.16433(8) 0.0347(7) Uani 1 1 d . . .
H26A H 0.3293 0.8654 0.1679 0.042 Uiso 1 1 calc R . .
C27 C 0.47143(16) 0.7562(4) 0.11978(9) 0.0391(8) Uani 1 1 d . . .
H27A H 0.4564 0.7749 0.1407 0.047 Uiso 1 1 calc R . .
C28 C 0.52995(18) 0.8072(4) 0.11304(11) 0.0519(10) Uani 1 1 d . . .
H28A H 0.5546 0.8603 0.1294 0.062 Uiso 1 1 calc R . .
C29 C 0.55275(18) 0.7819(4) 0.08297(11) 0.0543(11) Uani 1 1 d . . .
H29A H 0.5928 0.8175 0.0784 0.065 Uiso 1 1 calc R . .
C30 C 0.51633(18) 0.7033(4) 0.05937(11) 0.0511(10) Uani 1 1 d . . .
H30A H 0.5318 0.6845 0.0386 0.061 Uiso 1 1 calc R . .
C31 C 0.45801(16) 0.6524(4) 0.06584(9) 0.0411(8) Uani 1 1 d . . .
H31A H 0.4335 0.5994 0.0494 0.049 Uiso 1 1 calc R . .
C32 C 0.43453(15) 0.6780(3) 0.09637(8) 0.0328(7) Uani 1 1 d . . .
C33 C 0.37233(14) 0.6209(3) 0.10504(8) 0.0289(7) Uani 1 1 d . . .
C34 C 0.32942(14) 0.5515(3) 0.08138(8) 0.0302(7) Uani 1 1 d . . .
H34A H 0.3378 0.5533 0.0574 0.036 Uiso 1 1 calc R . .
C35 C 0.26750(15) 0.5016(3) 0.08872(8) 0.0310(7) Uani 1 1 d . . .
C36 C 0.26054(15) 0.4162(3) 0.11825(8) 0.0326(7) Uani 1 1 d . . .
C37 C 0.19939(17) 0.3864(3) 0.12669(9) 0.0391(8) Uani 1 1 d . . .
H37A H 0.1627 0.4184 0.1128 0.047 Uiso 1 1 calc R . .
C38 C 0.1905(2) 0.3116(3) 0.15471(10) 0.0483(10) Uani 1 1 d . . .
H38A H 0.1481 0.2942 0.1598 0.058 Uiso 1 1 calc R . .
C39 C 0.2430(2) 0.2620(3) 0.17544(9) 0.0496(10) Uani 1 1 d . . .
C40 C 0.3041(2) 0.2863(3) 0.16647(9) 0.0457(9) Uani 1 1 d . . .
H40A H 0.3406 0.2506 0.1798 0.055 Uiso 1 1 calc R . .
C41 C 0.31278(16) 0.3612(3) 0.13852(8) 0.0378(8) Uani 1 1 d . . .
H41A H 0.3551 0.3755 0.1330 0.045 Uiso 1 1 calc R . .
C42 C 0.2336(3) 0.1828(4) 0.20653(10) 0.0773(16) Uani 1 1 d . . .
H42A H 0.1875 0.1760 0.2086 0.116 Uiso 1 1 calc R . .
H42B H 0.2556 0.2274 0.2264 0.116 Uiso 1 1 calc R . .
H42C H 0.2517 0.0940 0.2047 0.116 Uiso 1 1 calc R . .
C43 C 0.21861(16) 0.4796(3) 0.05744(8) 0.0363(8) Uani 1 1 d . . .
H43A H 0.2420 0.4606 0.0380 0.044 Uiso 1 1 calc R . .
H43B H 0.1917 0.4016 0.0611 0.044 Uiso 1 1 calc R . .
C44 C 0.17569(18) 0.5979(4) 0.04955(9) 0.0462(9) Uani 1 1 d . . .
H44A H 0.1444 0.5991 0.0665 0.055 Uiso 1 1 calc R . .
C45 C 0.21466(15) 0.7271(3) 0.05412(8) 0.0311(7) Uani 1 1 d . . .
H45A H 0.1853 0.8037 0.0546 0.037 Uiso 1 1 calc R . .
H45B H 0.2405 0.7392 0.0353 0.037 Uiso 1 1 calc R . .
C46 C 0.13628(17) 0.5914(4) 0.01526(8) 0.0432(9) Uani 1 1 d . . .
H46A H 0.1119 0.5083 0.0132 0.065 Uiso 1 1 calc R . .
H46B H 0.1651 0.5953 -0.0022 0.065 Uiso 1 1 calc R . .
H46C H 0.1063 0.6663 0.0126 0.065 Uiso 1 1 calc R . .
O2 O -0.03117(17) 0.3573(4) 0.23484(8) 0.0889(11) Uani 1 1 d . . .
C47 C 0.0268(3) 0.3334(6) 0.22170(13) 0.0853(16) Uani 1 1 d . . .
H47A H 0.0246 0.2476 0.2097 0.102 Uiso 1 1 calc R . .
H47B H 0.0629 0.3299 0.2400 0.102 Uiso 1 1 calc R . .
C48 C 0.0371(3) 0.4430(6) 0.19809(14) 0.0881(17) Uani 1 1 d . . .
H48A H 0.0320 0.4111 0.1746 0.106 Uiso 1 1 calc R . .
H48B H 0.0806 0.4817 0.2034 0.106 Uiso 1 1 calc R . .
C49 C -0.0140(3) 0.5423(6) 0.20336(16) 0.1043(19) Uani 1 1 d . . .
H49A H 0.0029 0.6108 0.2198 0.125 Uiso 1 1 calc R . .
H49B H -0.0309 0.5857 0.1820 0.125 Uiso 1 1 calc R . .
C50 C -0.0644(3) 0.4612(7) 0.21655(14) 0.0994(19) Uani 1 1 d . . .
H50A H -0.0888 0.5148 0.2313 0.119 Uiso 1 1 calc R . .
H50B H -0.0949 0.4254 0.1979 0.119 Uiso 1 1 calc R . .

loop_
_atom_site_aniso_label
_atom_site_aniso_U_11
_atom_site_aniso_U_22
_atom_site_aniso_U_33
_atom_site_aniso_U_23
_atom_site_aniso_U_13
_atom_site_aniso_U_12
Rh1 0.02369(14) 0.02150(13) 0.03114(14) 0.00003(10) 0.00454(9) 0.00065(10)
P1 0.0242(4) 0.0261(4) 0.0356(4) -0.0010(3) 0.0071(3) -0.0001(3)
P2 0.0257(4) 0.0224(4) 0.0344(4) 0.0006(3) 0.0057(3) -0.0005(3)
C1 0.0298(17) 0.0289(17) 0.0376(18) -0.0027(14) 0.0065(14) -0.0051(14)
C2 0.0338(18) 0.0308(17) 0.0368(18) -0.0026(14) 0.0060(14) -0.0010(14)
C3 0.050(2) 0.038(2) 0.038(2) 0.0043(16) 0.0023(16) -0.0023(17)
C4 0.054(2) 0.046(2) 0.0350(19) 0.0042(17) 0.0093(17) -0.0039(18)
C5 0.049(2) 0.050(2) 0.044(2) -0.0121(18) 0.0194(18) -0.0084(19)
C6 0.037(2) 0.036(2) 0.046(2) -0.0012(16) 0.0096(16) 0.0007(15)
C7 0.0251(16) 0.0265(16) 0.0412(19) -0.0067(13) 0.0095(14) 0.0032(12)
C8 0.0348(19) 0.0300(18) 0.052(2) -0.0076(16) 0.0121(16) -0.0026(15)
C9 0.037(2) 0.045(2) 0.065(3) -0.018(2) 0.0091(18) -0.0082(17)
C10 0.029(2) 0.063(3) 0.066(3) -0.025(2) 0.0017(18) -0.0064(19)
C11 0.036(2) 0.058(3) 0.050(2) -0.0085(19) 0.0011(17) 0.0140(18)
C12 0.0303(18) 0.0351(18) 0.046(2) -0.0022(15) 0.0070(15) 0.0048(15)
C13 0.0281(17) 0.0284(17) 0.0429(19) -0.0043(14) 0.0070(14) 0.0001(13)
C14 0.0294(17) 0.0230(16) 0.0454(19) 0.0017(14) 0.0070(14) 0.0025(13)
C15 0.0260(16) 0.0295(16) 0.0338(17) 0.0006(13) 0.0026(13) -0.0033(13)
C16 0.042(2) 0.0339(19) 0.047(2) 0.0046(16) 0.0090(16) 0.0012(16)
C17 0.057(2) 0.041(2) 0.053(2) 0.0161(18) 0.0100(19) -0.0015(19)
C18 0.065(3) 0.059(3) 0.040(2) 0.0135(19) 0.0079(19) -0.014(2)
C19 0.073(3) 0.050(2) 0.047(2) -0.0043(19) 0.026(2) -0.012(2)
C20 0.052(2) 0.0362(19) 0.043(2) 0.0012(16) 0.0170(17) -0.0006(17)
C21 0.0270(16) 0.0241(16) 0.0377(18) -0.0017(13) 0.0064(13) 0.0018(13)
C22 0.0318(18) 0.0374(19) 0.0399(19) 0.0044(15) 0.0064(14) -0.0040(15)
C23 0.0347(19) 0.043(2) 0.050(2) 0.0003(17) 0.0028(16) -0.0119(16)
C24 0.037(2) 0.056(2) 0.042(2) -0.0015(18) -0.0027(16) -0.0033(18)
C25 0.041(2) 0.048(2) 0.0324(18) -0.0003(16) 0.0041(15) -0.0019(17)
C26 0.0349(18) 0.0309(17) 0.0389(19) 0.0005(15) 0.0066(15) -0.0020(14)
C27 0.0285(18) 0.0375(19) 0.052(2) 0.0017(16) 0.0069(16) 0.0054(14)
C28 0.033(2) 0.046(2) 0.077(3) -0.004(2) 0.0043(19) 0.0002(17)
C29 0.031(2) 0.054(3) 0.081(3) 0.005(2) 0.020(2) -0.0027(18)
C30 0.040(2) 0.059(3) 0.058(2) 0.009(2) 0.0188(18) 0.0036(19)
C31 0.0339(19) 0.049(2) 0.041(2) 0.0062(17) 0.0059(15) 0.0011(17)
C32 0.0245(17) 0.0321(17) 0.0413(19) 0.0046(14) 0.0020(14) 0.0060(13)
C33 0.0254(16) 0.0237(15) 0.0376(18) 0.0039(13) 0.0035(13) 0.0064(12)
C34 0.0313(17) 0.0243(16) 0.0358(18) -0.0001(13) 0.0068(14) 0.0093(13)
C35 0.0330(18) 0.0190(15) 0.0405(18) -0.0046(13) 0.0025(14) 0.0021(13)
C36 0.0369(19) 0.0196(15) 0.0420(19) -0.0064(14) 0.0073(15) 0.0020(13)
C37 0.039(2) 0.0221(16) 0.057(2) -0.0019(15) 0.0089(17) -0.0008(14)
C38 0.062(3) 0.0305(19) 0.058(2) -0.0089(17) 0.027(2) -0.0079(17)
C39 0.085(3) 0.0249(18) 0.041(2) -0.0055(15) 0.015(2) -0.0104(19)
C40 0.065(3) 0.0265(18) 0.042(2) -0.0010(16) -0.0062(18) 0.0010(17)
C41 0.041(2) 0.0240(17) 0.048(2) -0.0033(15) 0.0030(16) 0.0020(14)
C42 0.138(5) 0.054(3) 0.043(3) -0.005(2) 0.024(3) -0.019(3)
C43 0.0380(19) 0.0282(17) 0.0410(19) -0.0072(14) -0.0027(15) -0.0020(14)
C44 0.046(2) 0.041(2) 0.049(2) -0.0053(17) -0.0041(17) -0.0010(17)
C45 0.0288(17) 0.0329(18) 0.0316(17) 0.0028(14) 0.0030(13) 0.0013(14)
C46 0.043(2) 0.044(2) 0.040(2) -0.0035(16) -0.0028(16) 0.0018(17)
O2 0.072(2) 0.124(3) 0.070(2) 0.029(2) 0.0079(18) -0.018(2)
C47 0.092(4) 0.093(4) 0.073(3) 0.001(3) 0.017(3) -0.014(3)
C48 0.098(4) 0.085(4) 0.087(4) -0.014(3) 0.033(3) -0.030(3)
C49 0.115(5) 0.098(5) 0.105(5) 0.018(4) 0.037(4) -0.011(4)
C50 0.073(4) 0.141(6) 0.081(4) 0.022(4) -0.004(3) -0.018(4)

loop_
_geom_bond_atom_site_label_1
_geom_bond_atom_site_label_2
_geom_bond_distance
_geom_bond_site_symmetry_2
_geom_bond_publ_flag
Rh1 C45 2.079(3) . ?
Rh1 C34 2.167(3) . ?
Rh1 C35 2.181(3) . ?
Rh1 C33 2.232(3) . ?
Rh1 O1 2.276(2) . ?
Rh1 P1 2.2880(10) . ?
Rh1 P2 2.3035(9) . ?
P1 C7 1.825(3) . ?
P1 C1 1.830(3) . ?
P1 C13 1.847(3) . ?
P2 C21 1.828(3) . ?
P2 C15 1.833(3) . ?
P2 C14 1.850(3) . ?
O1 C33 1.300(3) . ?
C1 C6 1.394(4) . ?
C1 C2 1.391(5) . ?
C2 C3 1.384(4) . ?
C3 C4 1.386(5) . ?
C4 C5 1.367(5) . ?
C5 C6 1.382(5) . ?
C7 C12 1.381(5) . ?
C7 C8 1.394(5) . ?
C8 C9 1.382(5) . ?
C9 C10 1.381(6) . ?
C10 C11 1.384(5) . ?
C11 C12 1.395(5) . ?
C13 C14 1.524(4) . ?
C15 C20 1.385(4) . ?
C15 C16 1.391(4) . ?
C16 C17 1.372(5) . ?
C17 C18 1.382(5) . ?
C18 C19 1.385(6) . ?
C19 C20 1.380(5) . ?
C21 C22 1.387(4) . ?
C21 C26 1.405(4) . ?
C22 C23 1.386(5) . ?
C23 C24 1.386(5) . ?
C24 C25 1.376(5) . ?
C25 C26 1.376(5) . ?
C27 C28 1.385(5) . ?
C27 C32 1.388(5) . ?
C28 C29 1.375(5) . ?
C29 C30 1.390(6) . ?
C30 C31 1.377(5) . ?
C31 C32 1.399(4) . ?
C32 C33 1.503(4) . ?
C33 C34 1.411(4) . ?
C34 C35 1.453(4) . ?
C35 C36 1.488(4) . ?
C35 C43 1.536(4) . ?
C36 C37 1.396(4) . ?
C36 C41 1.396(5) . ?
C37 C38 1.387(5) . ?
C38 C39 1.389(6) . ?
C39 C40 1.391(5) . ?
C39 C42 1.515(5) . ?
C40 C41 1.385(5) . ?
C43 C44 1.505(5) . ?
C44 C46 1.518(5) . ?
C44 C45 1.538(5) . ?
O2 C47 1.401(6) . ?
O2 C50 1.414(7) . ?
C47 C48 1.491(7) . ?
C48 C49 1.500(8) . ?
C49 C50 1.484(7) . ?
